data_7152238
loop_
_publ_author_name
'Mebs, Stefan'
'Weber, Manuela'
'Luger, Peter'
'Schmidt, Bernd M.'
'Sakurai, Hidehiro'
'Higashibayashi, Shuhei'
'Onogi, Satoru'
'Lentz, Dieter'

_publ_section_title
;
 Experimental electron density of sumanene, a bowl-shaped fullerene
 fragment; comparison with the related corannulene hydrocarbon.
;
_journal_issue 11
_journal_name_full 'Organic &amp; biomolecular chemistry'
_journal_page_first 2218
_journal_page_last 2222
_journal_paper_doi 10.1039/c2ob07040e
_journal_volume 10
_journal_year 2012
_chemical_formula_moiety 'C21 H12'
_chemical_formula_sum 'C21 H12'
_chemical_formula_weight 264.31
_chemical_name_common sumanene
_chemical_name_systematic
;
sumanene
;
_space_group_IT_number 161
_symmetry_cell_setting rhombohedral
_symmetry_space_group_name_Hall 'R 3 -2"c'
_symmetry_space_group_name_H-M 'R 3 c :H'
_audit_update_record
;
2011-06-28 # Formatted by publCIF
;
_cell_angle_alpha 90
_cell_angle_beta 90
_cell_angle_gamma 120
_cell_formula_units_Z 6
_cell_length_a 16.5754(5)
_cell_length_b 16.5754(5)
_cell_length_c 7.5796(5)
_cell_measurement_reflns_used 1005
_cell_measurement_temperature 100
_cell_measurement_theta_max 67.0
_cell_measurement_theta_min 4.6
_cell_volume 1803.45(14)
_computing_cell_refinement 'SAINT (Bruker-AXS, 2004-2009)'
_computing_data_collection 'SMART (Bruker-AXS, 2004-2009)'
_computing_data_reduction 'SORTAV (R.H. Blessing, 1987)'
_computing_molecular_graphics 'Volkov et al, (2006)'
_computing_publication_material 'Volkov et al, (2006)'
_computing_structure_refinement 'Volkov et al, (2006)'
_computing_structure_solution 'SHELXS-97 (Sheldrick, 2008)'
_diffrn_ambient_temperature 100
_diffrn_measured_fraction_theta_full 0.98
_diffrn_measured_fraction_theta_max 0.98
_diffrn_measurement_device_type 'Bruker 1K CCD detector'
_diffrn_measurement_method \w
_diffrn_radiation_type MoK\a
_diffrn_radiation_wavelength 0.71073
_diffrn_reflns_av_R_equivalents 0.0351
_diffrn_reflns_av_sigmaI/netI 0.0148
_diffrn_reflns_limit_h_max 0
_diffrn_reflns_limit_h_min -36
_diffrn_reflns_limit_k_max 42
_diffrn_reflns_limit_k_min 0
_diffrn_reflns_limit_l_max 18
_diffrn_reflns_limit_l_min -19
_diffrn_reflns_number 81481
_diffrn_reflns_theta_full 67.37
_diffrn_reflns_theta_max 67.37
_diffrn_reflns_theta_min 2.46
_diffrn_standards_decay_% 0
_exptl_absorpt_coefficient_mu 0.083
_exptl_absorpt_correction_type none
_exptl_crystal_colour colourless
_exptl_crystal_density_diffrn 1.460
_exptl_crystal_density_meas_temp 100
_exptl_crystal_density_method 'Not Measured'
_exptl_crystal_description prism
_exptl_crystal_F_000 828
_exptl_crystal_size_max 0.38
_exptl_crystal_size_mid 0.31
_exptl_crystal_size_min 0.30
_refine_diff_density_max 0.266
_refine_diff_density_min -0.187
_refine_diff_density_rms 0.046
_refine_ls_extinction_method none
_refine_ls_goodness_of_fit_ref 1.185
_refine_ls_hydrogen_treatment noref
_refine_ls_matrix_type full
_refine_ls_number_parameters 155
_refine_ls_number_reflns 6459
_refine_ls_number_restraints 0
_refine_ls_R_factor_all 0.031
_refine_ls_R_factor_gt 0.022
_refine_ls_R_Fsqd_factor 0.036
_refine_ls_shift/su_max 0
_refine_ls_structure_factor_coef Fsqd
_refine_ls_weighting_details
;
calc w2 = 1/[s^2^(Fo^2^)]
;
_refine_ls_weighting_scheme calc
_refine_ls_wR_factor_ref 0.046
_reflns_number_gt 6996
_reflns_number_total 6996
_reflns_threshold_expression >3sigma(I)
_cod_data_source_file c2ob07040e.txt
_cod_data_source_block SUMA
_cod_original_sg_symbol_Hall 'R3 -2"c'
_cod_original_sg_symbol_H-M 'R 3c'
_cod_database_code 7152238

loop_
_space_group_symop_id
_space_group_symop_operation_xyz
1 +X,+Y,+Z
2 -Y,+X-Y,+Z
3 -X+Y,-X,+Z
4 -Y,-X,1/2+Z
5 -X+Y,+Y,1/2+Z
6 +X,+X-Y,1/2+Z
7 1/3+X,2/3+Y,2/3+Z
8 1/3-Y,2/3+X-Y,2/3+Z
9 1/3-X+Y,2/3-X,2/3+Z
10 1/3-Y,2/3-X,1/6+Z
11 1/3-X+Y,2/3+Y,1/6+Z
12 1/3+X,2/3+X-Y,1/6+Z
13 2/3+X,1/3+Y,1/3+Z
14 2/3-Y,1/3+X-Y,1/3+Z
15 2/3-X+Y,1/3-X,1/3+Z
16 2/3-Y,1/3-X,5/6+Z
17 2/3-X+Y,1/3+Y,5/6+Z
18 2/3+X,1/3+X-Y,5/6+Z

loop_
_atom_local_axes_atom_label
_atom_local_axes_atom0
_atom_local_axes_ax1
_atom_local_axes_atom1
_atom_local_axes_atom2
_atom_local_axes_ax2
C(1) C(2) X C(1) C(6) Y
C(2) C(1) -X C(2) C(3) Y
C(3) C(2) X C(3) C(4) Y
C(4) C(5) X C(4) C(3) Y
C(5) C(4) -X C(5) C(6) Y
C(6) C(1) -X C(6) C(5) Y
C(7) H(7A) X C(7) H(7B) Y
H(4) C(4) Z H(4) C(5) Y
H(5) C(5) -Z H(5) C(4) Y
H(7A) C(7) Z H(7A) H(7B) Y
H(7B) C(7) Z H(7B) H(7A) Y

loop_
_atom_rho_multipole_atom_label
_atom_rho_multipole_coeff_Pv
_atom_rho_multipole_coeff_P00
_atom_rho_multipole_coeff_P11
_atom_rho_multipole_coeff_P1-1
_atom_rho_multipole_coeff_P10
_atom_rho_multipole_coeff_P20
_atom_rho_multipole_coeff_P21
_atom_rho_multipole_coeff_P2-1
_atom_rho_multipole_coeff_P22
_atom_rho_multipole_coeff_P2-2
_atom_rho_multipole_coeff_P30
_atom_rho_multipole_coeff_P31
_atom_rho_multipole_coeff_P3-1
_atom_rho_multipole_coeff_P32
_atom_rho_multipole_coeff_P3-2
_atom_rho_multipole_coeff_P33
_atom_rho_multipole_coeff_P3-3
_atom_rho_multipole_coeff_P40
_atom_rho_multipole_coeff_P41
_atom_rho_multipole_coeff_P4-1
_atom_rho_multipole_coeff_P42
_atom_rho_multipole_coeff_P4-2
_atom_rho_multipole_coeff_P43
_atom_rho_multipole_coeff_P4-3
_atom_rho_multipole_coeff_P44
_atom_rho_multipole_coeff_P4-4
_atom_rho_multipole_kappa
_atom_rho_multipole_kappa_prime0
_atom_rho_multipole_kappa_prime1
_atom_rho_multipole_kappa_prime2
_atom_rho_multipole_kappa_prime3
_atom_rho_multipole_kappa_prime4
_atom_rho_multipole_radial_slater_n0
_atom_rho_multipole_radial_slater_zeta0
_atom_rho_multipole_radial_slater_n1
_atom_rho_multipole_radial_slater_zeta1
_atom_rho_multipole_radial_slater_n2
_atom_rho_multipole_radial_slater_zeta2
_atom_rho_multipole_radial_slater_n3
_atom_rho_multipole_radial_slater_zeta3
_atom_rho_multipole_radial_slater_n4
_atom_rho_multipole_radial_slater_zeta4
C(1) 3.98(3) 0 -0.015(9) 0.005(10) -0.0047 -0.133(9) -0.048(7) -0.045(9) 0.032(8) 0.010(8) 0.004 -0.006(9) -0.010(16) -0.084(12) 0.089(9) 0.292(9) -0.022(9) 0.008(13) -0.008(10) 0.048(11) -0.034(11) 0.089(11) 0.035(11) -0.006(12) -0.014(10) -0.006(12) 1.010731 0.976641 0.976641 0.976641 0.976641 0.976641 2 3.1762 2 3.1762 2 3.1762 3 3.1762 4 3.1762
C(2) 3.9779 0 -0.0149 0.0047 -0.0047 -0.1329 -0.0484 -0.0446 0.0316 0.0096 0.004 -0.0057 -0.0101 -0.084 0.0893 0.2924 -0.022 0.0084 -0.0082 0.0484 -0.0342 0.0894 0.0348 -0.0058 -0.014 -0.0063 1.010731 0.976641 0.976641 0.976641 0.976641 0.976641 2 3.1762 2 3.1762 2 3.1762 3 3.1762 4 3.1762
C(3) 4.03(3) 0 0.044(12) 0.042(11) 0.0056 -0.186(10) 0.029(10) 0.044(9) 0.004(11) -0.068(9) -0.0257 -0.069(16) 0.034(12) -0.029(13) -0.010(13) 0.243(12) 0.026(11) 0.088(15) -0.022(12) -0.052(14) -0.016(15) 0.005(15) 0.049(15) 0.008(14) 0.036(15) -0.014(15) 1.0053 0.955932 0.955932 0.955932 0.955932 0.955932 2 3.1762 2 3.1762 2 3.1762 3 3.1762 4 3.1762
C(4) 4.35(3) 0 0.030(10) 0.018(12) -0.0072 -0.156(9) -0.034(9) -0.047(9) -0.019(8) -0.024(9) -0.0232 -0.014(9) -0.018(15) -0.101(10) 0.063(9) 0.278(11) 0.034(9) 0.042(13) -0.007(12) 0.023(12) 0.026(12) 0.038(12) 0.079(11) -0.021(12) 0.011(12) 0.018(12) 1.003768 0.983161 0.983161 0.983161 0.983161 0.983161 2 3.1762 2 3.1762 2 3.1762 3 3.1762 4 3.1762
C(5) 4.3495 0 0.0304 0.0178 -0.0072 -0.1561 -0.0339 -0.0469 -0.0193 -0.0241 -0.0232 -0.0137 -0.0179 -0.1014 0.0631 0.2775 0.0339 0.0415 -0.0067 0.0227 0.0258 0.0376 0.0787 -0.0209 0.0109 0.0184 1.003768 0.983161 0.983161 0.983161 0.983161 0.983161 2 3.1762 2 3.1762 2 3.1762 3 3.1762 4 3.1762
C(6) 4.0328 0 0.0441 0.0417 0.0056 -0.1858 0.0287 0.0437 0.0043 -0.068 -0.0257 -0.0692 0.0339 -0.0286 -0.0097 0.2432 0.026 0.088 -0.0224 -0.0516 -0.016 0.0049 0.0486 0.008 0.0363 -0.0136 1.0053 0.955932 0.955932 0.955932 0.955932 0.955932 2 3.1762 2 3.1762 2 3.1762 3 3.1762 4 3.1762
C(7) 4.23(5) 0 0.04(2) 0.03(2) -0.0168 -0.079(17) 0 0 -0.021(17) 0.063(15) -0.0178 -0.23(2) -0.273(18) 0 0 0.266(19) -0.171(18) -0.03(3) 0 0 -0.07(2) 0.12(2) 0 0 0.13(2) -0.03(2) 1.005833 0.910213 0.910213 0.910213 0.910213 0.910213 2 3.1762 2 3.1762 2 3.1762 3 3.1762 4 3.1762
H(4) 0.745(17) 0 0 0 0.159(13) -0.019(17) 0 0 0 0 0 0 0 0 0 0 0 0 0 0 0 0 0 0 0 0 1.209875 1.161222 1.161222 1.161222 1.161222 1.161222 0 2 1 2 2 2 3 2 4 2
H(5) 0.7446 0 0 0 0.1586 -0.0192 0 0 0 0 0 0 0 0 0 0 0 0 0 0 0 0 0 0 0 0 1.209875 1.161222 1.161222 1.161222 1.161222 1.161222 0 2 1 2 2 2 3 2 4 2
H(7A) 0.74(3) 0 0 0 0.085(19) 0.03(2) 0 0 0 0 0 0 0 0 0 0 0 0 0 0 0 0 0 0 0 0 1.192215 1.343305 1.343305 1.343305 1.343305 1.343305 0 2 1 2 2 2 3 2 4 2
H(7B) 0.82(3) 0 0 0 0.20(2) 0.19(3) 0 0 0 0 0 0 0 0 0 0 0 0 0 0 0 0 0 0 0 0 1.211807 1.109227 1.109227 1.109227 1.109227 1.109227 0 2 1 2 2 2 3 2 4 2

loop_
_atom_site_aniso_label
_atom_site_aniso_U_11
_atom_site_aniso_U_22
_atom_site_aniso_U_33
_atom_site_aniso_U_23
_atom_site_aniso_U_13
_atom_site_aniso_U_12
C1 0.0095(1) 0.0093(1) 0.0108(1) 0.0003(1) -0.0005(1) 0.0050(1)
C2 0.0088(1) 0.0093(1) 0.0108(1) -0.0005(1) -0.0008(1) 0.0043(1)
C3 0.0085(1) 0.0107(1) 0.0132(1) -0.0006(1) -0.0007(1) 0.0042(1)
C4 0.0092(1) 0.0137(1) 0.0155(1) -0.0001(1) 0.0000(1) 0.0062(1)
C5 0.0112(1) 0.0135(1) 0.0151(1) -0.0002(1) -0.0002(1) 0.0080(1)
C6 0.0110(1) 0.0106(1) 0.0129(1) 0.0003(1) -0.0004(1) 0.0066(1)
C7 0.0136(1) 0.0097(1) 0.0160(1) 0.0000(1) -0.0003(1) 0.0067(1)
H4 0.0165 0.0293 0.0403 0.0017 0.0072 0.0098
H5 0.0278 0.0282 0.0392 -0.0023 0.0047 0.0201
H7A 0.0307 0.0310 0.0246 -0.0069 -0.0012 0.0153
H7B 0.0324 0.0234 0.0365 0.0093 0.0008 0.0158

loop_
_atom_site_label
_atom_site_type_symbol
_atom_site_thermal_displace_type
_atom_site_fract_x
_atom_site_fract_y
_atom_site_fract_z
_atom_site_occupancy
_atom_site_U_iso_or_equiv
C1 C Uani 0.04619(1) 0.94824(1) 0.21787 1.000 0.0097(1)
C2 C Uani 0.09778(1) 1.04450(1) 0.21792(3) 1.000 0.0097(1)
C3 C Uani 0.18455(1) 1.09340(1) 0.13581(4) 1.000 0.0110(1)
C4 C Uani 0.22166(1) 1.03979(1) 0.07079(4) 1.000 0.0126(1)
C5 C Uani 0.16837(1) 0.94019(1) 0.07105(4) 1.000 0.0125(1)
C6 C Uani 0.07721(1) 0.89316(1) 0.13649(4) 1.000 0.0110(1)
C7 C Uani -0.00982(1) 0.79730(1) 0.09838(4) 1.000 0.0127(1)
H4 H Uani 0.29203 1.07436 0.01928 1.000 0.0294
H5 H Uani 0.19905 0.90061 0.01991 1.000 0.0291
H7A H Uani -0.01076 0.77624 -0.03846 1.000 0.0288
H7B H Uani -0.01263 0.74360 0.18584 1.000 0.0300

loop_
_atom_type_symbol
_atom_type_description
_atom_type_scat_dispersion_real
_atom_type_scat_dispersion_imag
_atom_type_scat_source
H H 0.0000 0.0000 'International Tables Vol C Tables 4.2.6.8 and 6.1.1.4'
C C 0.0181 0.0091 'International Tables Vol C Tables 4.2.6.8 and 6.1.1.4'

loop_
_geom_angle_atom_site_label_1
_geom_angle_atom_site_label_2
_geom_angle_atom_site_label_3
_geom_angle
_geom_angle_publ_flag
C2 C1 C6 122.50(2) no
C1 C2 C3 122.23(2) no
C2 C3 C4 116.16(2) no
C3 C4 C5 121.23(2) no
C4 C5 C6 120.99(2) no
C1 C6 C5 116.14(2) no
C1 C6 C7 107.15(2) no
C5 C6 C7 134.26(2) no
C3 C4 H4 119.36 no
C5 C4 H4 119.41 no
C4 C5 H5 119.50 no
C6 C5 H5 119.51 no
C6 C7 H7A 111.25 no
C6 C7 H7B 111.19 no
H7A C7 H7B 109.15 no

loop_
_geom_bond_atom_site_label_1
_geom_bond_atom_site_label_2
_geom_bond_distance
_geom_bond_publ_flag
C1 C2 1.3829(2) no
C1 C6 1.3956(3) no
C2 C3 1.3954(3) no
C3 C4 1.3991(3) no
C4 C5 1.4310(3) no
C5 C6 1.3997(4) no
C6 C7 1.5482(3) no
C4 H4 1.0830 no
C5 H5 1.0830 no
C7 H7A 1.0920 no
C7 H7B 1.0920 no

loop_
_geom_torsion_atom_site_label_1
_geom_torsion_atom_site_label_2
_geom_torsion_atom_site_label_3
_geom_torsion_atom_site_label_4
_geom_torsion
_geom_torsion_publ_flag
C6 C1 C2 C3 0.24(3) no
C2 C1 C6 C5 6.83(3) no
C2 C1 C6 C7 -157.97(2) no
C1 C2 C3 C4 -7.17(4) no
C2 C3 C4 C5 6.95(4) no
C3 C4 C5 C6 0.02(5) no
C4 C5 C6 C1 -6.85(4) no
C4 C5 C6 C7 152.67(3) no
